data_7037930
loop_
_publ_author_name
'Begum, I.'
'Schnakenburg, G.'
'Streubel, R.'

_publ_section_title
;
 Synthesis and reactions of C-phosphanylated thiazol-2-thiones.
;
_journal_issue 7
_journal_name_full 'Dalton transactions (Cambridge, England : 2003)'
_journal_page_first 2955
_journal_page_last 2962
_journal_paper_doi 10.1039/c5dt03662c
_journal_volume 45
_journal_year 2016
_chemical_formula_moiety '4(C16 H14 N P S2 Se), C7 H8'
_chemical_formula_sum 'C71 H64 N4 P4 S8 Se4'
_chemical_formula_weight 1669.46
_chemical_name_systematic
; 
 ? 
;
_space_group_IT_number 2
_symmetry_cell_setting triclinic
_symmetry_space_group_name_Hall '-P 1'
_symmetry_space_group_name_H-M 'P -1'
_atom_sites_solution_hydrogens geom
_atom_sites_solution_primary direct
_atom_sites_solution_secondary difmap
_audit_creation_method SHELXL-97
_audit_update_record
;
2015-09-10 deposited with the CCDC.
2015-12-18 downloaded from the CCDC.
;
_cell_angle_alpha 107.357(2)
_cell_angle_beta 104.864(2)
_cell_angle_gamma 94.068(2)
_cell_formula_units_Z 1
_cell_length_a 9.9952(5)
_cell_length_b 13.8074(4)
_cell_length_c 14.1857(6)
_cell_measurement_reflns_used 6561
_cell_measurement_temperature 123(2)
_cell_measurement_theta_max 29.13
_cell_measurement_theta_min 1.00
_cell_volume 1782.84(13)
_computing_structure_refinement 'SHELXL-97 (Sheldrick, 1997)'
_computing_structure_solution 'SHELXS-97 (Sheldrick, 1990)'
_diffrn_ambient_temperature 123(2)
_diffrn_measured_fraction_theta_full 0.992
_diffrn_measured_fraction_theta_max 0.992
_diffrn_measurement_device_type 'Nonius KappaCCD'
_diffrn_radiation_monochromator graphite
_diffrn_radiation_source 'fine-focus sealed tube'
_diffrn_radiation_type MoK\a
_diffrn_radiation_wavelength 0.71073
_diffrn_reflns_av_R_equivalents 0.0607
_diffrn_reflns_av_sigmaI/netI 0.0769
_diffrn_reflns_limit_h_max 12
_diffrn_reflns_limit_h_min -12
_diffrn_reflns_limit_k_max 17
_diffrn_reflns_limit_k_min -17
_diffrn_reflns_limit_l_max 17
_diffrn_reflns_limit_l_min -18
_diffrn_reflns_number 21839
_diffrn_reflns_theta_full 27.00
_diffrn_reflns_theta_max 27.00
_diffrn_reflns_theta_min 2.64
_exptl_absorpt_coefficient_mu 2.427
_exptl_absorpt_correction_T_max 0.9092
_exptl_absorpt_correction_T_min 0.6974
_exptl_absorpt_correction_type multi-scan
_exptl_absorpt_process_details
;
R.H. Blessing, Acta Cryst. (1995), A51, 33-38
;
_exptl_crystal_colour colourless
_exptl_crystal_density_diffrn 1.555
_exptl_crystal_density_method 'not measured'
_exptl_crystal_description block
_exptl_crystal_F_000 842
_exptl_crystal_size_max 0.16
_exptl_crystal_size_mid 0.06
_exptl_crystal_size_min 0.04
_refine_diff_density_max 0.511
_refine_diff_density_min -0.718
_refine_diff_density_rms 0.082
_refine_ls_extinction_method none
_refine_ls_goodness_of_fit_ref 0.921
_refine_ls_hydrogen_treatment constr
_refine_ls_matrix_type full
_refine_ls_number_parameters 433
_refine_ls_number_reflns 7728
_refine_ls_number_restraints 87
_refine_ls_restrained_S_all 0.927
_refine_ls_R_factor_all 0.0571
_refine_ls_R_factor_gt 0.0334
_refine_ls_shift/su_max 0.001
_refine_ls_shift/su_mean 0.000
_refine_ls_structure_factor_coef Fsqd
_refine_ls_weighting_details 'calc w=1/[\s^2^(Fo^2^)+(0.0164P)^2^+0.0000P] where P=(Fo^2^+2Fc^2^)/3'
_refine_ls_weighting_scheme calc
_refine_ls_wR_factor_gt 0.0613
_refine_ls_wR_factor_ref 0.0658
_reflns_number_gt 5612
_reflns_number_total 7728
_reflns_threshold_expression >2sigma(I)
_cod_data_source_file c5dt03662c2.cif
_cod_data_source_block 3194
_cod_depositor_comments
;
The following automatic conversions were performed:

'_exptl_absorpt_correction_type' value 'Multi-Scan' changed to
'multi-scan' according to
/usr/data/users/saulius/crontab/automatic-downloads/rss-feeds/RSC/lib/dictionaries/cif_core.dic
dictionary named 'cif_core.dic' version 2.4.2 from 2011-04-26.

Automatic conversion script
Id: cif_fix_values 4268 2015-11-12 08:31:59Z antanas 

 Adding full bibliography for 7037929--7037933.cif.
;
_cod_database_code 7037930

loop_
_symmetry_equiv_pos_as_xyz
'x, y, z'
'-x, -y, -z'

loop_
_atom_site_label
_atom_site_type_symbol
_atom_site_fract_x
_atom_site_fract_y
_atom_site_fract_z
_atom_site_U_iso_or_equiv
_atom_site_adp_type
_atom_site_occupancy
_atom_site_symmetry_multiplicity
_atom_site_calc_flag
_atom_site_refinement_flags
_atom_site_disorder_assembly
_atom_site_disorder_group
C1 C 0.0569(3) -0.38123(16) -0.3161(2) 0.0181(6) Uani 1 1 d . . .
C2 C 0.3151(3) -0.37923(16) -0.2432(2) 0.0190(6) Uani 1 1 d . . .
C3 C 0.1383(3) -0.35191(16) -0.3691(2) 0.0199(6) Uani 1 1 d . . .
H3 H 0.1010 -0.3342 -0.4293 0.024 Uiso 1 1 calc R . .
C4 C 0.3830(3) -0.3243(2) -0.3776(2) 0.0284(7) Uani 1 1 d . . .
H4A H 0.4674 -0.2826 -0.3242 0.043 Uiso 1 1 calc R . .
H4B H 0.3438 -0.2854 -0.4229 0.043 Uiso 1 1 calc R . .
H4C H 0.4072 -0.3877 -0.4184 0.043 Uiso 1 1 calc R . .
C5 C -0.1915(3) -0.51932(16) -0.3483(2) 0.0179(6) Uani 1 1 d . . .
C6 C -0.3256(3) -0.53756(17) -0.3401(2) 0.0233(6) Uani 1 1 d . . .
H6 H -0.3804 -0.4838 -0.3323 0.028 Uiso 1 1 calc R . .
C7 C -0.3799(3) -0.63426(18) -0.3431(2) 0.0297(7) Uani 1 1 d . . .
H7 H -0.4722 -0.6472 -0.3384 0.036 Uiso 1 1 calc R . .
C8 C -0.2983(3) -0.71181(18) -0.3529(2) 0.0309(7) Uani 1 1 d . . .
H8 H -0.3348 -0.7778 -0.3543 0.037 Uiso 1 1 calc R . .
C9 C -0.1648(3) -0.69384(17) -0.3607(2) 0.0267(7) Uani 1 1 d . . .
H9 H -0.1097 -0.7475 -0.3671 0.032 Uiso 1 1 calc R . .
C10 C -0.1100(3) -0.59751(17) -0.3591(2) 0.0210(6) Uani 1 1 d . . .
H10 H -0.0184 -0.5853 -0.3654 0.025 Uiso 1 1 calc R . .
C11 C -0.1667(3) -0.30494(16) -0.2376(2) 0.0181(6) Uani 1 1 d . . .
C12 C -0.2260(3) -0.21857(17) -0.2472(2) 0.0223(6) Uani 1 1 d . . .
H12 H -0.2518 -0.2078 -0.3122 0.027 Uiso 1 1 calc R . .
C13 C -0.2469(3) -0.14825(17) -0.1606(2) 0.0266(7) Uani 1 1 d . . .
H13 H -0.2860 -0.0887 -0.1661 0.032 Uiso 1 1 calc R . .
C14 C -0.2110(3) -0.16506(18) -0.0675(2) 0.0277(7) Uani 1 1 d . . .
H14 H -0.2248 -0.1166 -0.0087 0.033 Uiso 1 1 calc R . .
C15 C -0.1546(3) -0.25203(18) -0.0579(2) 0.0256(6) Uani 1 1 d . . .
H15 H -0.1312 -0.2634 0.0068 0.031 Uiso 1 1 calc R . .
C16 C -0.1329(3) -0.32205(17) -0.1438(2) 0.0221(6) Uani 1 1 d . . .
H16 H -0.0947 -0.3818 -0.1380 0.027 Uiso 1 1 calc R . .
C17 C 0.0258(3) 0.00197(17) 0.3104(2) 0.0196(6) Uani 1 1 d . . .
C18 C 0.2647(3) -0.03478(17) 0.2972(2) 0.0215(6) Uani 1 1 d . . .
C19 C 0.1328(3) 0.06370(17) 0.3884(2) 0.0211(6) Uani 1 1 d . . .
H19 H 0.1192 0.1168 0.4440 0.025 Uiso 1 1 calc R . .
C20 C 0.3929(3) 0.10316(19) 0.4621(2) 0.0311(7) Uani 1 1 d . . .
H20A H 0.4070 0.0783 0.5213 0.047 Uiso 1 1 calc R . .
H20B H 0.3841 0.1762 0.4842 0.047 Uiso 1 1 calc R . .
H20C H 0.4732 0.0942 0.4345 0.047 Uiso 1 1 calc R . .
C21 C -0.2175(3) 0.06097(16) 0.1938(2) 0.0191(6) Uani 1 1 d . . .
C22 C -0.1340(3) 0.08040(17) 0.1345(2) 0.0225(6) Uani 1 1 d . . .
H22 H -0.0403 0.0668 0.1483 0.027 Uiso 1 1 calc R . .
C23 C -0.1864(3) 0.11920(17) 0.0559(2) 0.0258(7) Uani 1 1 d . . .
H23 H -0.1287 0.1316 0.0156 0.031 Uiso 1 1 calc R . .
C24 C -0.3213(3) 0.14005(17) 0.0353(2) 0.0274(7) Uani 1 1 d . . .
H24 H -0.3568 0.1664 -0.0193 0.033 Uiso 1 1 calc R . .
C25 C -0.4056(3) 0.12251(18) 0.0945(2) 0.0269(7) Uani 1 1 d . . .
H25 H -0.4987 0.1373 0.0808 0.032 Uiso 1 1 calc R . .
C26 C -0.3540(3) 0.08365(17) 0.1732(2) 0.0244(6) Uani 1 1 d . . .
H26 H -0.4118 0.0721 0.2138 0.029 Uiso 1 1 calc R . .
C27 C -0.2358(3) -0.12590(16) 0.2481(2) 0.0174(6) Uani 1 1 d . . .
C28 C -0.1905(3) -0.18593(18) 0.3105(2) 0.0247(6) Uani 1 1 d . . .
H28 H -0.1196 -0.1569 0.3747 0.030 Uiso 1 1 calc R . .
C29 C -0.2510(3) -0.28898(19) 0.2771(2) 0.0304(7) Uani 1 1 d . . .
H29 H -0.2214 -0.3302 0.3191 0.036 Uiso 1 1 calc R . .
C30 C -0.3527(3) -0.33149(18) 0.1842(2) 0.0279(7) Uani 1 1 d . . .
H30 H -0.3929 -0.4018 0.1625 0.033 Uiso 1 1 calc R . .
C31 C -0.3970(3) -0.27275(18) 0.1220(2) 0.0289(7) Uani 1 1 d . . .
H31 H -0.4670 -0.3025 0.0575 0.035 Uiso 1 1 calc R . .
C32 C -0.3380(3) -0.16941(17) 0.1547(2) 0.0219(6) Uani 1 1 d . . .
H32 H -0.3684 -0.1287 0.1123 0.026 Uiso 1 1 calc R . .
N1 N 0.2788(2) -0.35002(13) -0.32858(17) 0.0187(5) Uani 1 1 d . . .
N2 N 0.2646(2) 0.04445(14) 0.38180(17) 0.0210(5) Uani 1 1 d . . .
P1 P -0.13008(7) -0.39308(4) -0.34883(5) 0.01782(16) Uani 1 1 d . . .
P2 P -0.15646(7) 0.00842(4) 0.29645(5) 0.01908(16) Uani 1 1 d . . .
S1 S 0.16414(7) -0.40702(5) -0.21076(6) 0.02327(16) Uani 1 1 d . . .
S2 S 0.47477(7) -0.38793(5) -0.17828(6) 0.02613(17) Uani 1 1 d . . .
S3 S 0.09203(7) -0.08736(4) 0.22536(6) 0.02433(17) Uani 1 1 d . . .
S4 S 0.40260(8) -0.07714(5) 0.26368(6) 0.03002(18) Uani 1 1 d . . .
Se1 Se -0.21696(3) -0.368105(18) -0.49009(2) 0.02470(8) Uani 1 1 d . . .
Se2 Se -0.18762(3) 0.094871(18) 0.43690(2) 0.02509(8) Uani 1 1 d . . .
C33 C -0.1174(5) -0.5222(6) -0.0155(6) 0.0375(18) Uani 0.50 1 d PGDU A -1
C34 C -0.0355(6) -0.4384(6) 0.0662(6) 0.0315(18) Uani 0.50 1 d PGDU A -1
H34 H -0.0777 -0.3946 0.1118 0.038 Uiso 0.50 1 calc PR A -1
C35 C 0.1081(6) -0.4185(7) 0.0814(7) 0.057(2) Uani 0.50 1 d PGU A -1
H35 H 0.1640 -0.3612 0.1373 0.068 Uiso 0.50 1 calc PR A -1
C36 C 0.1698(5) -0.4824(8) 0.0148(8) 0.056(2) Uani 0.50 1 d PGU A -1
H36 H 0.2679 -0.4688 0.0251 0.067 Uiso 0.50 1 calc PR A -1
C37 C 0.0880(7) -0.5663(7) -0.0670(7) 0.049(2) Uani 0.50 1 d PGU A -1
H37 H 0.1302 -0.6100 -0.1125 0.059 Uiso 0.50 1 calc PR A -1
C38 C -0.0556(7) -0.5862(6) -0.0821(6) 0.042(2) Uani 0.50 1 d PGDU A -1
H38 H -0.1116 -0.6435 -0.1380 0.051 Uiso 0.50 1 calc PR A -1
C39 C -0.2735(6) -0.5418(6) -0.0343(6) 0.071(2) Uani 0.50 1 d PDU A -1
H39A H -0.2935 -0.5471 0.0283 0.106 Uiso 0.50 1 calc PR A -1
H39B H -0.3138 -0.6062 -0.0914 0.106 Uiso 0.50 1 calc PR A -1
H39C H -0.3148 -0.4850 -0.0520 0.106 Uiso 0.50 1 calc PR A -1

loop_
_atom_site_aniso_label
_atom_site_aniso_U_11
_atom_site_aniso_U_22
_atom_site_aniso_U_33
_atom_site_aniso_U_23
_atom_site_aniso_U_13
_atom_site_aniso_U_12
C1 0.0168(15) 0.0165(12) 0.0196(15) 0.0063(11) 0.0033(13) 0.0003(10)
C2 0.0177(16) 0.0154(12) 0.0220(16) 0.0037(11) 0.0064(13) -0.0005(10)
C3 0.0192(16) 0.0180(12) 0.0200(16) 0.0046(11) 0.0037(14) 0.0015(10)
C4 0.0182(17) 0.0406(15) 0.0344(19) 0.0196(14) 0.0130(15) 0.0031(12)
C5 0.0180(15) 0.0189(12) 0.0171(15) 0.0064(11) 0.0051(13) 0.0025(10)
C6 0.0236(17) 0.0202(13) 0.0255(17) 0.0053(11) 0.0086(14) 0.0032(11)
C7 0.0287(19) 0.0295(15) 0.0296(18) 0.0088(13) 0.0103(16) -0.0069(12)
C8 0.042(2) 0.0195(13) 0.0261(18) 0.0077(12) 0.0039(16) -0.0069(12)
C9 0.0353(19) 0.0162(13) 0.0227(17) 0.0035(11) 0.0016(15) 0.0056(11)
C10 0.0197(16) 0.0230(13) 0.0155(15) 0.0031(11) 0.0013(13) 0.0015(11)
C11 0.0147(15) 0.0159(12) 0.0231(16) 0.0056(11) 0.0061(13) 0.0006(10)
C12 0.0184(16) 0.0216(13) 0.0299(18) 0.0124(12) 0.0081(14) 0.0012(10)
C13 0.0239(17) 0.0173(13) 0.043(2) 0.0083(12) 0.0188(16) 0.0054(11)
C14 0.0258(18) 0.0221(13) 0.0323(19) -0.0004(12) 0.0155(16) 0.0009(11)
C15 0.0234(17) 0.0300(14) 0.0220(17) 0.0061(12) 0.0073(14) 0.0030(12)
C16 0.0213(17) 0.0203(13) 0.0233(17) 0.0062(11) 0.0052(14) 0.0037(11)
C17 0.0194(16) 0.0193(12) 0.0216(16) 0.0073(11) 0.0074(14) 0.0052(11)
C18 0.0209(16) 0.0222(13) 0.0280(17) 0.0157(12) 0.0091(14) 0.0054(11)
C19 0.0172(16) 0.0220(13) 0.0268(17) 0.0107(12) 0.0073(14) 0.0044(11)
C20 0.0181(17) 0.0303(14) 0.037(2) 0.0096(13) -0.0023(15) -0.0016(12)
C21 0.0199(16) 0.0144(12) 0.0189(16) 0.0020(10) 0.0033(13) 0.0014(10)
C22 0.0156(16) 0.0197(12) 0.0315(18) 0.0075(12) 0.0069(14) 0.0022(10)
C23 0.0260(18) 0.0234(13) 0.0292(18) 0.0097(12) 0.0099(15) 0.0002(11)
C24 0.0310(19) 0.0216(13) 0.0274(18) 0.0100(12) 0.0033(15) 0.0012(12)
C25 0.0223(17) 0.0270(14) 0.0324(19) 0.0121(13) 0.0058(15) 0.0069(12)
C26 0.0191(17) 0.0265(13) 0.0302(18) 0.0106(12) 0.0101(15) 0.0042(11)
C27 0.0157(15) 0.0195(12) 0.0190(16) 0.0054(11) 0.0094(13) 0.0041(10)
C28 0.0286(18) 0.0273(14) 0.0192(16) 0.0078(12) 0.0081(14) 0.0067(12)
C29 0.042(2) 0.0273(14) 0.035(2) 0.0189(13) 0.0209(18) 0.0140(13)
C30 0.0309(19) 0.0199(13) 0.034(2) 0.0061(13) 0.0145(16) 0.0006(12)
C31 0.0262(18) 0.0257(14) 0.0276(18) 0.0043(12) 0.0023(15) -0.0005(12)
C32 0.0185(16) 0.0227(13) 0.0260(17) 0.0104(12) 0.0060(14) 0.0029(11)
N1 0.0151(13) 0.0208(10) 0.0213(14) 0.0075(9) 0.0070(11) 0.0006(9)
N2 0.0165(13) 0.0234(11) 0.0239(14) 0.0118(10) 0.0033(11) 0.0008(9)
P1 0.0155(4) 0.0173(3) 0.0206(4) 0.0066(3) 0.0050(3) 0.0018(3)
P2 0.0154(4) 0.0208(3) 0.0192(4) 0.0050(3) 0.0040(3) 0.0023(3)
S1 0.0169(4) 0.0311(3) 0.0243(4) 0.0140(3) 0.0050(3) 0.0021(3)
S2 0.0170(4) 0.0303(3) 0.0291(4) 0.0103(3) 0.0028(4) 0.0038(3)
S3 0.0187(4) 0.0245(3) 0.0278(4) 0.0048(3) 0.0076(4) 0.0044(3)
S4 0.0216(4) 0.0363(4) 0.0431(5) 0.0214(3) 0.0164(4) 0.0105(3)
Se1 0.02410(18) 0.02733(14) 0.02273(17) 0.01106(12) 0.00351(14) 0.00430(11)
Se2 0.02471(18) 0.02706(14) 0.02147(17) 0.00361(12) 0.00811(14) 0.00528(11)
C33 0.036(4) 0.061(4) 0.036(4) 0.039(3) 0.015(4) 0.020(3)
C34 0.042(5) 0.044(3) 0.020(3) 0.016(3) 0.018(4) 0.027(4)
C35 0.065(5) 0.068(4) 0.038(4) 0.026(3) 0.006(4) 0.004(4)
C36 0.042(5) 0.092(5) 0.053(4) 0.048(4) 0.019(4) 0.012(4)
C37 0.049(5) 0.073(4) 0.049(4) 0.035(3) 0.031(4) 0.035(4)
C38 0.054(5) 0.058(4) 0.034(4) 0.028(3) 0.026(4) 0.028(4)
C39 0.055(5) 0.104(5) 0.063(5) 0.051(4) 0.008(4) 0.006(4)

loop_
_atom_type_symbol
_atom_type_description
_atom_type_scat_dispersion_real
_atom_type_scat_dispersion_imag
_atom_type_scat_source
C C 0.0033 0.0016 'International Tables Vol C Tables 4.2.6.8 and 6.1.1.4'
H H 0.0000 0.0000 'International Tables Vol C Tables 4.2.6.8 and 6.1.1.4'
N N 0.0061 0.0033 'International Tables Vol C Tables 4.2.6.8 and 6.1.1.4'
P P 0.1023 0.0942 'International Tables Vol C Tables 4.2.6.8 and 6.1.1.4'
S S 0.1246 0.1234 'International Tables Vol C Tables 4.2.6.8 and 6.1.1.4'
Se Se -0.0929 2.2259 'International Tables Vol C Tables 4.2.6.8 and 6.1.1.4'

loop_
_geom_angle_atom_site_label_1
_geom_angle_atom_site_label_2
_geom_angle_atom_site_label_3
_geom_angle
C3 C1 S1 109.0(2)
C3 C1 P1 125.8(2)
S1 C1 P1 125.27(13)
N1 C2 S2 127.23(18)
N1 C2 S1 108.58(19)
S2 C2 S1 124.19(16)
C1 C3 N1 114.4(2)
C1 C3 H3 122.8
N1 C3 H3 122.8
N1 C4 H4A 109.5
N1 C4 H4B 109.5
H4A C4 H4B 109.5
N1 C4 H4C 109.5
H4A C4 H4C 109.5
H4B C4 H4C 109.5
C6 C5 C10 120.4(2)
C6 C5 P1 117.74(16)
C10 C5 P1 121.86(18)
C5 C6 C7 120.1(2)
C5 C6 H6 119.9
C7 C6 H6 119.9
C8 C7 C6 119.5(3)
C8 C7 H7 120.2
C6 C7 H7 120.2
C9 C8 C7 120.5(2)
C9 C8 H8 119.7
C7 C8 H8 119.7
C8 C9 C10 120.4(2)
C8 C9 H9 119.8
C10 C9 H9 119.8
C9 C10 C5 119.0(2)
C9 C10 H10 120.5
C5 C10 H10 120.5
C16 C11 C12 120.2(2)
C16 C11 P1 120.28(17)
C12 C11 P1 119.5(2)
C13 C12 C11 119.4(3)
C13 C12 H12 120.3
C11 C12 H12 120.3
C14 C13 C12 120.0(2)
C14 C13 H13 120.0
C12 C13 H13 120.0
C13 C14 C15 121.0(2)
C13 C14 H14 119.5
C15 C14 H14 119.5
C16 C15 C14 119.3(3)
C16 C15 H15 120.3
C14 C15 H15 120.3
C11 C16 C15 120.1(2)
C11 C16 H16 119.9
C15 C16 H16 119.9
C19 C17 S3 109.12(19)
C19 C17 P2 125.55(18)
S3 C17 P2 125.32(16)
N2 C18 S4 127.6(2)
N2 C18 S3 108.66(17)
S4 C18 S3 123.71(16)
C17 C19 N2 115.0(2)
C17 C19 H19 122.5
N2 C19 H19 122.5
N2 C20 H20A 109.5
N2 C20 H20B 109.5
H20A C20 H20B 109.5
N2 C20 H20C 109.5
H20A C20 H20C 109.5
H20B C20 H20C 109.5
C22 C21 C26 118.6(2)
C22 C21 P2 122.7(2)
C26 C21 P2 118.73(18)
C23 C22 C21 120.4(2)
C23 C22 H22 119.8
C21 C22 H22 119.8
C24 C23 C22 120.6(2)
C24 C23 H23 119.7
C22 C23 H23 119.7
C23 C24 C25 119.8(3)
C23 C24 H24 120.1
C25 C24 H24 120.1
C26 C25 C24 119.9(3)
C26 C25 H25 120.1
C24 C25 H25 120.1
C25 C26 C21 120.7(2)
C25 C26 H26 119.7
C21 C26 H26 119.7
C32 C27 C28 119.8(2)
C32 C27 P2 122.87(19)
C28 C27 P2 117.3(2)
C29 C28 C27 119.0(3)
C29 C28 H28 120.5
C27 C28 H28 120.5
C30 C29 C28 120.7(3)
C30 C29 H29 119.6
C28 C29 H29 119.6
C29 C30 C31 120.5(2)
C29 C30 H30 119.8
C31 C30 H30 119.8
C30 C31 C32 119.5(3)
C30 C31 H31 120.3
C32 C31 H31 120.3
C27 C32 C31 120.5(2)
C27 C32 H32 119.8
C31 C32 H32 119.8
C2 N1 C3 115.6(2)
C2 N1 C4 122.0(2)
C3 N1 C4 122.3(2)
C18 N2 C19 114.7(2)
C18 N2 C20 123.3(2)
C19 N2 C20 122.0(2)
C1 P1 C5 105.77(11)
C1 P1 C11 105.44(12)
C5 P1 C11 104.25(10)
C1 P1 Se1 112.09(8)
C5 P1 Se1 113.66(9)
C11 P1 Se1 114.78(9)
C17 P2 C21 106.75(11)
C17 P2 C27 102.95(11)
C21 P2 C27 107.12(12)
C17 P2 Se2 111.21(9)
C21 P2 Se2 113.14(7)
C27 P2 Se2 114.88(8)
C2 S1 C1 92.46(12)
C18 S3 C17 92.48(12)
C34 C33 C38 120.0
C34 C33 C39 120.1(4)
C38 C33 C39 119.8(4)
C33 C34 C35 120.0
C33 C34 H34 120.0
C35 C34 H34 120.0
C34 C35 C36 120.0
C34 C35 H35 120.0
C36 C35 H35 120.0
C37 C36 C35 120.0
C37 C36 H36 120.0
C35 C36 H36 120.0
C36 C37 C38 120.0
C36 C37 H37 120.0
C38 C37 H37 120.0
C37 C38 C33 120.0
C37 C38 H38 120.0
C33 C38 H38 120.0

loop_
_geom_bond_atom_site_label_1
_geom_bond_atom_site_label_2
_geom_bond_distance
C1 C3 1.357(3)
C1 S1 1.748(3)
C1 P1 1.789(3)
C2 N1 1.359(3)
C2 S2 1.658(3)
C2 S1 1.736(2)
C3 N1 1.369(3)
C3 H3 0.9500
C4 N1 1.470(3)
C4 H4A 0.9800
C4 H4B 0.9800
C4 H4C 0.9800
C5 C6 1.387(3)
C5 C10 1.394(3)
C5 P1 1.809(2)
C6 C7 1.389(3)
C6 H6 0.9500
C7 C8 1.387(4)
C7 H7 0.9500
C8 C9 1.379(4)
C8 H8 0.9500
C9 C10 1.394(3)
C9 H9 0.9500
C10 H10 0.9500
C11 C16 1.383(4)
C11 C12 1.395(3)
C11 P1 1.821(2)
C12 C13 1.395(3)
C12 H12 0.9500
C13 C14 1.371(4)
C13 H13 0.9500
C14 C15 1.390(3)
C14 H14 0.9500
C15 C16 1.389(3)
C15 H15 0.9500
C16 H16 0.9500
C17 C19 1.340(4)
C17 S3 1.748(2)
C17 P2 1.793(3)
C18 N2 1.362(3)
C18 S4 1.659(2)
C18 S3 1.739(3)
C19 N2 1.383(3)
C19 H19 0.9500
C20 N2 1.467(3)
C20 H20A 0.9800
C20 H20B 0.9800
C20 H20C 0.9800
C21 C22 1.392(3)
C21 C26 1.399(4)
C21 P2 1.805(3)
C22 C23 1.379(4)
C22 H22 0.9500
C23 C24 1.375(4)
C23 H23 0.9500
C24 C25 1.389(3)
C24 H24 0.9500
C25 C26 1.378(4)
C25 H25 0.9500
C26 H26 0.9500
C27 C32 1.380(4)
C27 C28 1.400(3)
C27 P2 1.814(2)
C28 C29 1.394(3)
C28 H28 0.9500
C29 C30 1.371(4)
C29 H29 0.9500
C30 C31 1.382(4)
C30 H30 0.9500
C31 C32 1.394(3)
C31 H31 0.9500
C32 H32 0.9500
P1 Se1 2.1098(8)
P2 Se2 2.1079(7)
C33 C34 1.3900
C33 C38 1.3900
C33 C39 1.504(5)
C34 C35 1.3900
C34 H34 0.9500
C35 C36 1.3900
C35 H35 0.9500
C36 C37 1.3900
C36 H36 0.9500
C37 C38 1.3900
C37 H37 0.9500
C38 H38 0.9500
C39 H39A 0.9800
C39 H39B 0.9800
C39 H39C 0.9800

loop_
_geom_torsion_atom_site_label_1
_geom_torsion_atom_site_label_2
_geom_torsion_atom_site_label_3
_geom_torsion_atom_site_label_4
_geom_torsion
S1 C1 C3 N1 0.1(2)
P1 C1 C3 N1 -179.31(16)
C10 C5 C6 C7 -0.4(4)
P1 C5 C6 C7 177.7(2)
C5 C6 C7 C8 0.9(4)
C6 C7 C8 C9 -0.6(4)
C7 C8 C9 C10 -0.3(4)
C8 C9 C10 C5 0.8(4)
C6 C5 C10 C9 -0.5(4)
P1 C5 C10 C9 -178.4(2)
C16 C11 C12 C13 1.9(4)
P1 C11 C12 C13 -176.54(19)
C11 C12 C13 C14 -0.8(4)
C12 C13 C14 C15 -0.5(4)
C13 C14 C15 C16 0.8(4)
C12 C11 C16 C15 -1.6(4)
P1 C11 C16 C15 176.84(19)
C14 C15 C16 C11 0.2(4)
S3 C17 C19 N2 1.5(3)
P2 C17 C19 N2 -179.41(16)
C26 C21 C22 C23 -1.3(4)
P2 C21 C22 C23 179.03(19)
C21 C22 C23 C24 0.5(4)
C22 C23 C24 C25 0.4(4)
C23 C24 C25 C26 -0.5(4)
C24 C25 C26 C21 -0.4(4)
C22 C21 C26 C25 1.2(4)
P2 C21 C26 C25 -179.08(19)
C32 C27 C28 C29 -0.6(3)
P2 C27 C28 C29 178.70(18)
C27 C28 C29 C30 0.5(4)
C28 C29 C30 C31 0.0(4)
C29 C30 C31 C32 -0.4(4)
C28 C27 C32 C31 0.3(3)
P2 C27 C32 C31 -179.01(18)
C30 C31 C32 C27 0.2(4)
S2 C2 N1 C3 178.37(17)
S1 C2 N1 C3 -1.7(2)
S2 C2 N1 C4 2.0(3)
S1 C2 N1 C4 -178.09(17)
C1 C3 N1 C2 1.1(3)
C1 C3 N1 C4 177.5(2)
S4 C18 N2 C19 178.62(18)
S3 C18 N2 C19 -1.0(2)
S4 C18 N2 C20 -3.4(3)
S3 C18 N2 C20 176.97(18)
C17 C19 N2 C18 -0.3(3)
C17 C19 N2 C20 -178.3(2)
C3 C1 P1 C5 129.3(2)
S1 C1 P1 C5 -50.00(18)
C3 C1 P1 C11 -120.6(2)
S1 C1 P1 C11 60.09(17)
C3 C1 P1 Se1 4.9(2)
S1 C1 P1 Se1 -174.37(11)
C6 C5 P1 C1 160.8(2)
C10 C5 P1 C1 -21.2(3)
C6 C5 P1 C11 49.9(2)
C10 C5 P1 C11 -132.2(2)
C6 C5 P1 Se1 -75.8(2)
C10 C5 P1 Se1 102.1(2)
C16 C11 P1 C1 -65.3(2)
C12 C11 P1 C1 113.1(2)
C16 C11 P1 C5 45.9(2)
C12 C11 P1 C5 -135.7(2)
C16 C11 P1 Se1 170.83(18)
C12 C11 P1 Se1 -10.8(2)
C19 C17 P2 C21 107.1(2)
S3 C17 P2 C21 -73.95(17)
C19 C17 P2 C27 -140.3(2)
S3 C17 P2 C27 38.67(19)
C19 C17 P2 Se2 -16.8(2)
S3 C17 P2 Se2 162.19(13)
C22 C21 P2 C17 5.7(2)
C26 C21 P2 C17 -173.93(19)
C22 C21 P2 C27 -104.0(2)
C26 C21 P2 C27 76.3(2)
C22 C21 P2 Se2 128.39(18)
C26 C21 P2 Se2 -51.3(2)
C32 C27 P2 C17 -120.4(2)
C28 C27 P2 C17 60.3(2)
C32 C27 P2 C21 -8.1(2)
C28 C27 P2 C21 172.63(18)
C32 C27 P2 Se2 118.50(18)
C28 C27 P2 Se2 -60.8(2)
N1 C2 S1 C1 1.43(17)
S2 C2 S1 C1 -178.62(15)
C3 C1 S1 C2 -0.88(17)
P1 C1 S1 C2 178.52(15)
N2 C18 S3 C17 1.53(17)
S4 C18 S3 C17 -178.10(16)
C19 C17 S3 C18 -1.72(19)
P2 C17 S3 C18 179.18(16)
C38 C33 C34 C35 0.0
C39 C33 C34 C35 -177.9(6)
C33 C34 C35 C36 0.0
C34 C35 C36 C37 0.0
C35 C36 C37 C38 0.0
C36 C37 C38 C33 0.0
C34 C33 C38 C37 0.0
C39 C33 C38 C37 177.9(6)
